data_7019406
loop_
_publ_author_name
'Guillet, Gary L.'
'Sloane, Forrest T.'
'Dumont, Matthieu F.'
'Abboud, Khalil A.'
'Murray, Leslie J.'

_publ_section_title
;
 Synthesis and characterization of a tris(2-hydroxyphenyl)methane-based
 cryptand and its triiron(iii) complex.
;
_journal_issue 26
_journal_name_full 'Dalton transactions (Cambridge, England : 2003)'
_journal_page_first 7866
_journal_page_last 7869
_journal_paper_doi 10.1039/c2dt30312d
_journal_volume 41
_journal_year 2012
_chemical_formula_sum 'C101 H129 N9 O17'
_chemical_formula_weight 1741.13
_chemical_name_systematic
;
?
;
_space_group_IT_number 2
_symmetry_cell_setting triclinic
_symmetry_space_group_name_Hall '-P 1'
_symmetry_space_group_name_H-M 'P -1'
_atom_sites_solution_hydrogens geom
_atom_sites_solution_primary direct
_atom_sites_solution_secondary difmap
_audit_creation_method SHELXL-97
_audit_update_record
;
2011-10-18 # Formatted by publCIF
;
_cell_angle_alpha 73.327(1)
_cell_angle_beta 67.465(1)
_cell_angle_gamma 66.260(1)
_cell_formula_units_Z 2
_cell_length_a 17.9708(2)
_cell_length_b 19.0228(3)
_cell_length_c 19.2837(3)
_cell_measurement_reflns_used 6065
_cell_measurement_temperature 100(2)
_cell_measurement_theta_max 67.66
_cell_measurement_theta_min 2.51
_cell_volume 5504.66(15)
_computing_cell_refinement 'Bruker APEX2'
_computing_data_collection 'Bruker APEX2 (Bruker, 2008)'
_computing_data_reduction 'Bruker SAINT (Bruker, 2008)'
_computing_molecular_graphics 'Bruker SHELXTL'
_computing_publication_material 'Bruker SHELXTL'
_computing_structure_refinement 'Bruker SHELXTL'
_computing_structure_solution 'Bruker SHELXTL (Bruker, 2008)'
_diffrn_ambient_temperature 100(2)
_diffrn_measured_fraction_theta_full 0.962
_diffrn_measured_fraction_theta_max 0.962
_diffrn_measurement_device_type 'Bruker APEX-II DUO'
_diffrn_measurement_method 'phi and omega scans'
_diffrn_radiation_monochromator 'multilayer mirror'
_diffrn_radiation_source 'I\mS microsource'
_diffrn_radiation_type CuK\a
_diffrn_radiation_wavelength 1.54178
_diffrn_reflns_av_R_equivalents 0.0957
_diffrn_reflns_av_sigmaI/netI 0.1084
_diffrn_reflns_limit_h_max 21
_diffrn_reflns_limit_h_min -19
_diffrn_reflns_limit_k_max 21
_diffrn_reflns_limit_k_min -18
_diffrn_reflns_limit_l_max 22
_diffrn_reflns_limit_l_min -21
_diffrn_reflns_number 67204
_diffrn_reflns_theta_full 66.50
_diffrn_reflns_theta_max 66.50
_diffrn_reflns_theta_min 2.51
_diffrn_standards_decay_% <1
_diffrn_standards_interval_count 0
_diffrn_standards_interval_time 0
_diffrn_standards_number 0
_exptl_absorpt_coefficient_mu 0.577
_exptl_absorpt_correction_T_max 0.9891
_exptl_absorpt_correction_T_min 0.8635
_exptl_absorpt_correction_type numerical
_exptl_absorpt_process_details 'based on measured indexed crystal faces, Bruker SHELXTL v6.14 (Bruker 2008)'
_exptl_crystal_colour colourless
_exptl_crystal_density_diffrn 1.050
_exptl_crystal_density_method 'not measured'
_exptl_crystal_description needles
_exptl_crystal_F_000 1868
_exptl_crystal_size_max 0.26
_exptl_crystal_size_mid 0.05
_exptl_crystal_size_min 0.02
_platon_squeeze_details
;
;
_refine_diff_density_max 0.581
_refine_diff_density_min -0.353
_refine_diff_density_rms 0.052
_refine_ls_extinction_method none
_refine_ls_goodness_of_fit_ref 0.837
_refine_ls_hydrogen_treatment mixed
_refine_ls_matrix_type full
_refine_ls_number_parameters 1173
_refine_ls_number_reflns 18677
_refine_ls_number_restraints 30
_refine_ls_restrained_S_all 0.842
_refine_ls_R_factor_all 0.1096
_refine_ls_R_factor_gt 0.0603
_refine_ls_shift/su_max 0.001
_refine_ls_shift/su_mean 0.000
_refine_ls_structure_factor_coef Fsqd
_refine_ls_weighting_details 'calc w=1/[\s^2^(Fo^2^)+(0.0809P)^2^] where P=(Fo^2^+2Fc^2^)/3'
_refine_ls_weighting_scheme calc
_refine_ls_wR_factor_gt 0.1448
_refine_ls_wR_factor_ref 0.1609
_reflns_number_gt 9470
_reflns_number_total 18677
_reflns_threshold_expression I>2\s(I)
_cod_data_source_file c2dt30312d.txt
_cod_data_source_block gui10
_cod_depositor_comments
;
The following automatic conversions were performed:

'_symmetry_cell_setting' value 'Triclinic' changed to 'triclinic'
according to /home/saulius/struct/CIF-dictionaries/cif_core.dic
dictionary named 'cif_core.dic' version 2.4.1 from 2010-06-29.

Automatic conversion script
Id: cif_fix_values 1891 2012-01-12 08:04:46Z andrius 
;
_cod_original_cell_volume 5504.66(14)
_cod_original_sg_symbol_H-M P-1
_cod_database_code 7019406

loop_
_symmetry_equiv_pos_as_xyz
'x, y, z'
'-x, -y, -z'

loop_
_atom_site_label
_atom_site_type_symbol
_atom_site_fract_x
_atom_site_fract_y
_atom_site_fract_z
_atom_site_U_iso_or_equiv
_atom_site_adp_type
_atom_site_occupancy
_atom_site_symmetry_multiplicity
_atom_site_calc_flag
_atom_site_refinement_flags
_atom_site_disorder_assembly
_atom_site_disorder_group
O1 O 0.77141(18) 1.55922(17) -0.22671(16) 0.0740(8) Uani 1 1 d . . .
O2 O 1.16013(16) 1.47590(12) -0.51680(12) 0.0507(6) Uani 1 1 d . . .
O3 O 1.37411(13) 1.10028(11) -0.49552(12) 0.0422(5) Uani 1 1 d . . .
O4 O 0.51190(15) 1.40562(13) -0.24149(13) 0.0559(6) Uani 1 1 d . . .
O5 O 0.7668(2) 1.01109(19) -0.10526(19) 0.0413(13) Uiso 0.695(10) 1 d P A 1
O5' O 0.7191(7) 1.0404(5) -0.0785(5) 0.063(3) Uiso 0.305(10) 1 d P A 2
O6 O 0.99777(16) 1.15126(16) 0.00578(12) 0.0617(7) Uani 1 1 d . A .
O7 O 1.35437(16) 1.14051(15) -0.26791(13) 0.0590(6) Uani 1 1 d . . .
O8 O 0.58221(14) 1.23260(12) -0.36028(12) 0.0482(5) Uani 1 1 d . . .
O9 O 0.92106(18) 1.22152(14) -0.67996(14) 0.0679(7) Uani 1 1 d . . .
O10 O 1.18654(15) 0.89977(11) -0.50131(12) 0.0499(6) Uani 1 1 d . . .
O11 O 1.30798(13) 0.95661(11) -0.26199(11) 0.0376(5) Uani 1 1 d . . .
O12 O 0.60649(14) 1.45128(11) -0.47010(12) 0.0415(5) Uani 1 1 d . . .
N1 N 0.80062(19) 1.48928(16) -0.31829(16) 0.0422(6) Uani 1 1 d . . .
H1 H 0.835(2) 1.4753(17) -0.3558(18) 0.029(8) Uiso 1 1 d . . .
N2 N 0.96297(17) 1.49873(13) -0.37525(14) 0.0405(6) Uani 1 1 d . . .
N3 N 1.11565(18) 1.38071(14) -0.42653(16) 0.0408(6) Uani 1 1 d . . .
H3 H 1.077(3) 1.377(2) -0.383(3) 0.078(14) Uiso 1 1 d . . .
N4 N 0.77119(17) 1.13313(16) -0.15844(14) 0.0439(7) Uani 1 1 d . A .
H4 H 0.785(3) 1.169(2) -0.152(2) 0.079(13) Uiso 1 1 d . . .
N5 N 0.87442(16) 1.10409(14) -0.06787(14) 0.0406(6) Uani 1 1 d . . .
N6 N 1.02308(17) 1.13478(16) -0.11480(14) 0.0425(6) Uani 1 1 d . A .
H6 H 1.007(2) 1.116(2) -0.137(2) 0.056(10) Uiso 1 1 d . . .
N7 N 0.91473(17) 1.21512(13) -0.55789(15) 0.0374(6) Uani 1 1 d . . .
H7 H 0.934(2) 1.1857(19) -0.521(2) 0.048(9) Uiso 1 1 d . . .
N8 N 1.04271(16) 1.07500(13) -0.56663(13) 0.0365(6) Uani 1 1 d . . .
N9 N 1.11832(17) 1.01422(14) -0.45524(14) 0.0375(6) Uani 1 1 d . . .
H9 H 1.0852(19) 1.0619(18) -0.4616(16) 0.032(8) Uiso 1 1 d . . .
C1 C 0.8173(2) 1.53348(18) -0.2870(2) 0.0482(8) Uani 1 1 d . . .
C2 C 0.8999(2) 1.54906(17) -0.32844(19) 0.0454(8) Uani 1 1 d . . .
C3 C 0.9096(2) 1.61213(18) -0.3153(2) 0.0544(9) Uani 1 1 d . . .
H3A H 0.8652 1.6445 -0.2803 0.065 Uiso 1 1 calc R . .
C4 C 0.9860(2) 1.62696(19) -0.3547(2) 0.0577(9) Uani 1 1 d . . .
H4A H 0.9945 1.6701 -0.3473 0.069 Uiso 1 1 calc R . .
C5 C 1.0493(2) 1.57845(18) -0.4046(2) 0.0515(9) Uani 1 1 d . . .
H5A H 1.1009 1.5891 -0.4337 0.062 Uiso 1 1 calc R . .
C6 C 1.0366(2) 1.51338(16) -0.41178(18) 0.0414(7) Uani 1 1 d . . .
C7 C 1.1097(2) 1.45520(17) -0.45835(17) 0.0401(7) Uani 1 1 d . . .
C8 C 1.18232(19) 1.31220(16) -0.44890(17) 0.0366(7) Uani 1 1 d . . .
C9 C 1.19078(19) 1.24601(16) -0.39307(16) 0.0362(7) Uani 1 1 d . . .
H9A H 1.1519 1.2494 -0.3431 0.043 Uiso 1 1 calc R . .
C10 C 1.25405(19) 1.17605(15) -0.40870(16) 0.0340(6) Uani 1 1 d . . .
C11 C 1.30997(19) 1.17102(16) -0.48267(17) 0.0369(7) Uani 1 1 d . . .
C12 C 1.3056(2) 1.23713(17) -0.53930(17) 0.0401(7) Uani 1 1 d . . .
C13 C 1.2402(2) 1.30692(17) -0.52130(17) 0.0401(7) Uani 1 1 d . . .
H13A H 1.2353 1.3516 -0.5595 0.048 Uiso 1 1 calc R . .
C14 C 1.26631(19) 1.10572(16) -0.34601(16) 0.0356(6) Uani 1 1 d . A .
H14A H 1.3290 1.0821 -0.3532 0.043 Uiso 1 1 calc R . .
C15 C 1.3674(2) 1.05831(18) -0.54355(19) 0.0466(8) Uani 1 1 d . . .
H15A H 1.3931 1.0770 -0.5977 0.056 Uiso 1 1 calc R . .
H15B H 1.3067 1.0668 -0.5350 0.056 Uiso 1 1 calc R . .
C16 C 1.4140(3) 0.9733(2) -0.5238(2) 0.0608(10) Uani 1 1 d . . .
H16A H 1.4142 0.9442 -0.5583 0.091 Uiso 1 1 calc R . .
H16B H 1.3853 0.9544 -0.4713 0.091 Uiso 1 1 calc R . .
H16C H 1.4729 0.9660 -0.5289 0.091 Uiso 1 1 calc R . .
C17 C 1.3718(2) 1.2347(2) -0.61656(19) 0.0554(9) Uani 1 1 d . . .
H17A H 1.4163 1.1821 -0.6153 0.066 Uiso 1 1 calc R . .
C18 C 1.4157(3) 1.2943(3) -0.6336(3) 0.0956(16) Uani 1 1 d . . .
H18A H 1.4448 1.2824 -0.5958 0.143 Uiso 1 1 calc R . .
H18B H 1.3729 1.3464 -0.6315 0.143 Uiso 1 1 calc R . .
H18C H 1.4574 1.2924 -0.6844 0.143 Uiso 1 1 calc R . .
C19 C 1.3329(3) 1.2440(3) -0.6778(2) 0.0928(14) Uani 1 1 d . . .
H19A H 1.3027 1.2065 -0.6628 0.139 Uiso 1 1 calc R . .
H19B H 1.3784 1.2346 -0.7260 0.139 Uiso 1 1 calc R . .
H19C H 1.2927 1.2969 -0.6838 0.139 Uiso 1 1 calc R . .
C20 C 0.7269(2) 1.46744(17) -0.29441(17) 0.0410(7) Uani 1 1 d . . .
C21 C 0.7286(2) 1.41479(16) -0.33295(16) 0.0366(7) Uani 1 1 d . . .
H21A H 0.7785 1.3945 -0.3726 0.044 Uiso 1 1 calc R . .
C22 C 0.6576(2) 1.39150(16) -0.31386(17) 0.0390(7) Uani 1 1 d . . .
C23 C 0.5844(2) 1.42429(18) -0.25624(18) 0.0448(8) Uani 1 1 d . . .
C24 C 0.5815(2) 1.47764(18) -0.21822(19) 0.0499(8) Uani 1 1 d . B .
C25 C 0.6536(2) 1.49863(19) -0.23761(18) 0.0492(8) Uani 1 1 d . . .
H25A H 0.6527 1.5347 -0.2117 0.059 Uiso 1 1 calc R . .
C26 C 0.6576(2) 1.33452(17) -0.35540(17) 0.0393(7) Uani 1 1 d . A .
H26A H 0.5982 1.3521 -0.3581 0.047 Uiso 1 1 calc R . .
C27 C 0.4978(2) 1.3438(2) -0.1793(2) 0.0600(9) Uani 1 1 d . . .
H27A H 0.4777 1.3622 -0.1300 0.072 Uiso 1 1 calc R . .
H27B H 0.5514 1.2991 -0.1819 0.072 Uiso 1 1 calc R . .
C28 C 0.4307(3) 1.3202(3) -0.1870(3) 0.0876(14) Uani 1 1 d . . .
H28A H 0.4180 1.2791 -0.1449 0.131 Uiso 1 1 calc R . .
H28B H 0.4521 1.3010 -0.2354 0.131 Uiso 1 1 calc R . .
H28C H 0.3786 1.3654 -0.1857 0.131 Uiso 1 1 calc R . .
C29 C 0.5001(3) 1.5167(2) -0.1599(2) 0.0675(10) Uani 1 1 d . . .
H29A H 0.4726 1.4764 -0.1292 0.081 Uiso 0.538(10) 1 calc PR B 1
H29B H 0.4588 1.4923 -0.1568 0.081 Uiso 0.462(10) 1 d PR B 2
C30 C 0.5206(4) 1.5494(4) -0.1009(4) 0.056(2) Uiso 0.538(10) 1 d P B 1
H30A H 0.5636 1.5075 -0.0796 0.083 Uiso 0.538(10) 1 calc PR B 1
H30B H 0.4681 1.5674 -0.0597 0.083 Uiso 0.538(10) 1 calc PR B 1
H30C H 0.5422 1.5927 -0.1285 0.083 Uiso 0.538(10) 1 calc PR B 1
C31 C 0.4404(4) 1.5782(4) -0.1921(4) 0.0456(19) Uiso 0.538(10) 1 d P B 1
H31A H 0.4305 1.5601 -0.2295 0.068 Uiso 0.538(10) 1 calc PR B 1
H31B H 0.4628 1.6214 -0.2172 0.068 Uiso 0.538(10) 1 calc PR B 1
H31C H 0.3866 1.5957 -0.1521 0.068 Uiso 0.538(10) 1 calc PR B 1
C30' C 0.4995(6) 1.5059(6) -0.0894(6) 0.074(3) Uiso 0.462(10) 1 d P B 2
H30D H 0.5101 1.4507 -0.0680 0.111 Uiso 0.462(10) 1 calc PR B 2
H30E H 0.4438 1.5367 -0.0594 0.111 Uiso 0.462(10) 1 calc PR B 2
H30F H 0.5442 1.5222 -0.0883 0.111 Uiso 0.462(10) 1 calc PR B 2
C31' C 0.4581(7) 1.6062(7) -0.1973(6) 0.074(3) Uiso 0.462(10) 1 d P B 2
H31D H 0.4574 1.6070 -0.2481 0.111 Uiso 0.462(10) 1 calc PR B 2
H31E H 0.4921 1.6374 -0.2012 0.111 Uiso 0.462(10) 1 calc PR B 2
H31F H 0.3995 1.6280 -0.1651 0.111 Uiso 0.462(10) 1 calc PR B 2
C32 C 0.7775(2) 1.07225(19) -0.10402(18) 0.0475(8) Uani 1 1 d . . .
C33 C 0.8126(2) 1.07322(17) -0.04512(17) 0.0413(7) Uani 1 1 d . A .
C34 C 0.7803(2) 1.04049(18) 0.02956(18) 0.0474(8) Uani 1 1 d . . .
H34A H 0.7365 1.0187 0.0430 0.057 Uiso 1 1 calc R A .
C35 C 0.8130(2) 1.04031(19) 0.08346(18) 0.0498(8) Uani 1 1 d . A .
H35A H 0.7914 1.0195 0.1352 0.060 Uiso 1 1 calc R . .
C36 C 0.8780(2) 1.0711(2) 0.06082(17) 0.0505(8) Uani 1 1 d . . .
H36A H 0.9024 1.0713 0.0967 0.061 Uiso 1 1 calc R A .
C37 C 0.9070(2) 1.10171(18) -0.01475(16) 0.0415(7) Uani 1 1 d . A .
C38 C 0.9799(2) 1.13223(19) -0.04037(18) 0.0462(8) Uani 1 1 d . . .
C39 C 1.10350(19) 1.14521(16) -0.15346(16) 0.0374(7) Uani 1 1 d . . .
C40 C 1.14220(19) 1.12849(16) -0.22638(16) 0.0364(7) Uani 1 1 d . A .
H40A H 1.1116 1.1163 -0.2495 0.044 Uiso 1 1 calc R . .
C41 C 1.22436(19) 1.12888(15) -0.26714(16) 0.0359(7) Uani 1 1 d . . .
C42 C 1.2679(2) 1.14883(18) -0.23311(17) 0.0428(8) Uani 1 1 d . A .
C43 C 1.2292(2) 1.16802(18) -0.16000(17) 0.0450(8) Uani 1 1 d . . .
C44 C 1.1462(2) 1.16648(18) -0.11966(18) 0.0463(8) Uani 1 1 d . A .
H44A H 1.1191 1.1797 -0.0699 0.056 Uiso 1 1 calc R . .
C45 C 1.3810(3) 1.1940(2) -0.3304(2) 0.0645(10) Uani 1 1 d . . .
H45A H 1.3749 1.1853 -0.3759 0.077 Uiso 1 1 calc R . .
H45B H 1.4422 1.1847 -0.3402 0.077 Uiso 1 1 calc R . .
C46 C 1.3329(3) 1.2733(2) -0.3190(2) 0.0729(11) Uani 1 1 d . . .
H46A H 1.3537 1.3083 -0.3642 0.109 Uiso 1 1 calc R . .
H46B H 1.3399 1.2826 -0.2748 0.109 Uiso 1 1 calc R . .
H46C H 1.2723 1.2831 -0.3102 0.109 Uiso 1 1 calc R . .
C47 C 1.2766(3) 1.1896(2) -0.1223(2) 0.058(1) Uani 1 1 d . A .
H47A H 1.3304 1.1954 -0.1618 0.070 Uiso 1 1 calc R . .
C48 C 1.3016(3) 1.1248(3) -0.0594(2) 0.0879(16) Uani 1 1 d . . .
H48A H 1.3362 1.0762 -0.0803 0.132 Uiso 1 1 calc R A .
H48B H 1.2500 1.1182 -0.0194 0.132 Uiso 1 1 calc R . .
H48C H 1.3348 1.1380 -0.0380 0.132 Uiso 1 1 calc R . .
C49 C 1.2239(3) 1.2676(3) -0.0936(3) 0.0943(16) Uani 1 1 d . . .
H49A H 1.2076 1.3075 -0.1354 0.141 Uiso 1 1 calc R A .
H49B H 1.2579 1.2826 -0.0746 0.141 Uiso 1 1 calc R . .
H49C H 1.1723 1.2627 -0.0524 0.141 Uiso 1 1 calc R . .
C50 C 0.7275(2) 1.15408(17) -0.21271(17) 0.0412(7) Uani 1 1 d . . .
C51 C 0.7195(2) 1.22662(17) -0.25861(17) 0.0401(7) Uani 1 1 d . A .
H51A H 0.7468 1.2586 -0.2551 0.048 Uiso 1 1 calc R . .
C52 C 0.6729(2) 1.25293(17) -0.30913(17) 0.0395(7) Uani 1 1 d . . .
C53 C 0.6341(2) 1.20376(17) -0.31377(18) 0.0422(7) Uani 1 1 d . A .
C54 C 0.6416(2) 1.13154(18) -0.26890(19) 0.0466(8) Uani 1 1 d . . .
C55 C 0.6879(2) 1.10717(18) -0.21833(19) 0.0474(8) Uani 1 1 d . A .
H55A H 0.6928 1.0578 -0.1870 0.057 Uiso 1 1 calc R . .
C56 C 0.6227(2) 1.2100(2) -0.4345(2) 0.0548(9) Uani 1 1 d . . .
H56A H 0.6322 1.1543 -0.4309 0.066 Uiso 1 1 calc R . .
H56B H 0.6786 1.2186 -0.4579 0.066 Uiso 1 1 calc R . .
C57 C 0.5648(4) 1.2588(4) -0.4808(3) 0.1107(19) Uani 1 1 d . . .
H57A H 0.5916 1.2469 -0.5328 0.166 Uiso 1 1 calc R . .
H57B H 0.5538 1.3139 -0.4819 0.166 Uiso 1 1 calc R . .
H57C H 0.5108 1.2480 -0.4584 0.166 Uiso 1 1 calc R . .
C58 C 0.5962(3) 1.0795(2) -0.2710(2) 0.0606(11) Uani 1 1 d . A .
H58A H 0.5623 1.1083 -0.3073 0.073 Uiso 1 1 calc R . .
C59 C 0.5336(3) 1.0641(3) -0.1922(3) 0.0854(15) Uani 1 1 d . . .
H59A H 0.5018 1.0341 -0.1950 0.128 Uiso 1 1 calc R A .
H59B H 0.4936 1.1138 -0.1757 0.128 Uiso 1 1 calc R . .
H59C H 0.5654 1.0347 -0.1557 0.128 Uiso 1 1 calc R . .
C60 C 0.6597(3) 1.0047(2) -0.2996(3) 0.0746(13) Uani 1 1 d . . .
H60A H 0.6986 1.0168 -0.3497 0.112 Uiso 1 1 calc R A .
H60B H 0.6290 0.9743 -0.3038 0.112 Uiso 1 1 calc R . .
H60C H 0.6924 0.9744 -0.2640 0.112 Uiso 1 1 calc R . .
C61 C 0.9461(2) 1.18679(17) -0.62402(18) 0.0438(8) Uani 1 1 d . . .
C62 C 1.0119(2) 1.10791(17) -0.62612(17) 0.0396(7) Uani 1 1 d . . .
C63 C 1.0375(2) 1.07098(18) -0.68798(18) 0.0440(7) Uani 1 1 d . . .
H63A H 1.0154 1.0967 -0.7295 0.053 Uiso 1 1 calc R . .
C64 C 1.0950(2) 0.99712(18) -0.68845(18) 0.0467(8) Uani 1 1 d . . .
H64A H 1.1122 0.9703 -0.7296 0.056 Uiso 1 1 calc R . .
C65 C 1.1276(2) 0.96222(17) -0.62788(17) 0.0439(7) Uani 1 1 d . . .
H65A H 1.1681 0.9112 -0.6269 0.053 Uiso 1 1 calc R . .
C66 C 1.0998(2) 1.00331(16) -0.56866(16) 0.0370(7) Uani 1 1 d . . .
C67 C 1.1387(2) 0.96665(16) -0.50461(17) 0.0385(7) Uani 1 1 d . . .
C68 C 1.16350(19) 0.99740(16) -0.40208(16) 0.0362(7) Uani 1 1 d . . .
C69 C 1.18700(18) 1.05631(16) -0.39718(16) 0.0350(6) Uani 1 1 d . A .
H69A H 1.1688 1.1066 -0.4253 0.042 Uiso 1 1 calc R . .
C70 C 1.23700(18) 1.04248(16) -0.35148(16) 0.0342(6) Uani 1 1 d . . .
C71 C 1.26052(19) 0.96850(16) -0.30965(16) 0.0351(6) Uani 1 1 d . A .
C72 C 1.2337(2) 0.90950(16) -0.31026(17) 0.0380(7) Uani 1 1 d . . .
C73 C 1.1853(2) 0.92518(16) -0.35862(16) 0.0383(7) Uani 1 1 d . A .
H73A H 1.1673 0.8857 -0.3614 0.046 Uiso 1 1 calc R . .
C74 C 1.3987(2) 0.92241(19) -0.29411(19) 0.0455(7) Uani 1 1 d . . .
H74A H 1.4190 0.9520 -0.3447 0.055 Uiso 1 1 calc R . .
H74B H 1.4132 0.8680 -0.3001 0.055 Uiso 1 1 calc R . .
C75 C 1.4395(3) 0.9248(3) -0.2409(2) 0.0711(11) Uani 1 1 d . . .
H75A H 1.5016 0.9014 -0.2608 0.107 Uiso 1 1 calc R . .
H75B H 1.4184 0.8958 -0.1909 0.107 Uiso 1 1 calc R . .
H75C H 1.4253 0.9790 -0.2360 0.107 Uiso 1 1 calc R . .
C76 C 1.2565(2) 0.82996(17) -0.26184(18) 0.0474(8) Uani 1 1 d . A .
H76A H 1.2846 0.8325 -0.2272 0.057 Uiso 1 1 calc R . .
C77 C 1.1779(3) 0.8068(2) -0.2127(2) 0.0612(10) Uani 1 1 d . . .
H77A H 1.1364 0.8481 -0.1829 0.092 Uiso 1 1 calc R A .
H77B H 1.1947 0.7584 -0.1782 0.092 Uiso 1 1 calc R . .
H77C H 1.1522 0.7992 -0.2453 0.092 Uiso 1 1 calc R . .
C78 C 1.3193(3) 0.76889(18) -0.3108(2) 0.0626(10) Uani 1 1 d . . .
H78A H 1.3704 0.7834 -0.3408 0.094 Uiso 1 1 calc R A .
H78B H 1.2931 0.7649 -0.3451 0.094 Uiso 1 1 calc R . .
H78C H 1.3352 0.7186 -0.2784 0.094 Uiso 1 1 calc R . .
C79 C 0.83981(19) 1.27820(16) -0.53755(17) 0.0362(7) Uani 1 1 d . . .
C80 C 0.7920(2) 1.27836(16) -0.46057(17) 0.0370(7) Uani 1 1 d . A .
H80A H 0.8127 1.2375 -0.4236 0.044 Uiso 1 1 calc R . .
C81 C 0.71512(19) 1.33668(16) -0.43719(16) 0.0365(7) Uani 1 1 d . . .
C82 C 0.68652(19) 1.39766(16) -0.49270(17) 0.0366(7) Uani 1 1 d . A .
C83 C 0.7342(2) 1.39911(16) -0.56989(17) 0.0372(7) Uani 1 1 d . . .
C84 C 0.8104(2) 1.33983(16) -0.59154(17) 0.0384(7) Uani 1 1 d . A .
H84A H 0.8433 1.3409 -0.6437 0.046 Uiso 1 1 calc R . .
C85 C 0.6023(2) 1.52480(17) -0.45992(19) 0.0482(8) Uani 1 1 d . . .
H85A H 0.6148 1.5586 -0.5096 0.058 Uiso 1 1 calc R . .
H85B H 0.6441 1.5173 -0.4346 0.058 Uiso 1 1 calc R . .
C86 C 0.5134(3) 1.5604(2) -0.4115(2) 0.0625(10) Uani 1 1 d . . .
H86A H 0.5068 1.6113 -0.4032 0.094 Uiso 1 1 calc R . .
H86B H 0.5022 1.5264 -0.3625 0.094 Uiso 1 1 calc R . .
H86C H 0.4728 1.5667 -0.4371 0.094 Uiso 1 1 calc R . .
C87 C 0.7033(2) 1.46380(17) -0.63123(17) 0.0434(7) Uani 1 1 d . A .
H87A H 0.6436 1.4965 -0.6071 0.052 Uiso 1 1 calc R . .
C88 C 0.7025(2) 1.43023(19) -0.69458(19) 0.0546(9) Uani 1 1 d . . .
H88A H 0.6680 1.3958 -0.6722 0.082 Uiso 1 1 calc R A .
H88B H 0.7611 1.4007 -0.7211 0.082 Uiso 1 1 calc R . .
H88C H 0.6781 1.4728 -0.7308 0.082 Uiso 1 1 calc R . .
C89 C 0.7597(3) 1.51565(19) -0.6645(2) 0.0603(10) Uani 1 1 d . . .
H89A H 0.7587 1.5373 -0.6236 0.090 Uiso 1 1 calc R A .
H89B H 0.7380 1.5581 -0.7022 0.090 Uiso 1 1 calc R . .
H89C H 0.8184 1.4846 -0.6888 0.090 Uiso 1 1 calc R . .
O13 O 1.00207(14) 1.17442(11) -0.43406(12) 0.0482(5) Uani 1 1 d D . .
C90 C 0.9602(2) 1.1803(2) -0.3539(2) 0.0565(9) Uani 1 1 d D . .
H90A H 0.9939 1.1384 -0.3226 0.068 Uiso 1 1 calc R . .
H90B H 0.9024 1.1764 -0.3375 0.068 Uiso 1 1 calc R . .
C91 C 0.9549(2) 1.2598(2) -0.3463(2) 0.0650(11) Uani 1 1 d D . .
H91A H 0.8987 1.2859 -0.3118 0.078 Uiso 1 1 calc R . .
H91B H 1.0003 1.2550 -0.3264 0.078 Uiso 1 1 calc R . .
C92 C 0.9670(3) 1.3040(2) -0.4247(2) 0.0623(10) Uani 1 1 d D . .
H92A H 0.9910 1.3451 -0.4319 0.075 Uiso 1 1 calc R . .
H92B H 0.9128 1.3277 -0.4375 0.075 Uiso 1 1 calc R . .
C93 C 1.0291(2) 1.24111(18) -0.4705(2) 0.0570(9) Uani 1 1 d D . .
H93A H 1.0278 1.2563 -0.5237 0.068 Uiso 1 1 calc R . .
H93B H 1.0878 1.2301 -0.4704 0.068 Uiso 1 1 calc R . .
O14 O 1.03801(19) 1.35102(15) -0.26140(15) 0.0711(7) Uani 1 1 d . C .
C94 C 1.0825(4) 1.3767(4) -0.2323(3) 0.1010(17) Uani 1 1 d . . .
H94A H 1.1179 1.4053 -0.2738 0.121 Uiso 0.514(17) 1 calc PR C 1
H94B H 1.1200 1.3320 -0.2064 0.121 Uiso 0.514(17) 1 calc PR C 1
H94C H 1.1344 1.3340 -0.2247 0.121 Uiso 0.486(17) 1 d PR C 2
H94D H 1.0990 1.4213 -0.2670 0.121 Uiso 0.486(17) 1 d PR C 2
C95 C 1.0147(6) 1.4294(7) -0.1769(7) 0.078(3) Uiso 0.514(17) 1 d P C 1
H95A H 0.9818 1.4788 -0.2020 0.093 Uiso 0.514(17) 1 calc PR C 1
H95B H 1.0376 1.4400 -0.1431 0.093 Uiso 0.514(17) 1 calc PR C 1
C96 C 0.9591(6) 1.3670(7) -0.1320(5) 0.072(3) Uiso 0.514(17) 1 d P C 1
H96A H 0.9896 1.3201 -0.1022 0.086 Uiso 0.514(17) 1 calc PR C 1
H96B H 0.9009 1.3920 -0.0995 0.086 Uiso 0.514(17) 1 calc PR C 1
C95' C 1.0197(10) 1.3935(12) -0.1496(10) 0.125(5) Uiso 0.486(17) 1 d P C 2
H95C H 1.0336 1.3471 -0.1111 0.150 Uiso 0.486(17) 1 calc PR C 2
H95D H 1.0248 1.4377 -0.1365 0.150 Uiso 0.486(17) 1 calc PR C 2
C96' C 0.9387(7) 1.4109(9) -0.1519(7) 0.085(4) Uiso 0.486(17) 1 d P C 2
H96C H 0.9156 1.4654 -0.1753 0.102 Uiso 0.486(17) 1 calc PR C 2
H96D H 0.8989 1.4007 -0.1009 0.102 Uiso 0.486(17) 1 calc PR C 2
C97 C 0.9591(3) 1.3505(3) -0.2050(2) 0.0716(11) Uani 1 1 d . . .
H97A H 0.9521 1.2993 -0.1958 0.086 Uiso 0.514(17) 1 calc PR C 1
H97B H 0.9111 1.3908 -0.2221 0.086 Uiso 0.514(17) 1 calc PR C 1
H97C H 0.9136 1.3660 -0.2287 0.086 Uiso 0.486(17) 1 d PR C 2
H97D H 0.9637 1.2984 -0.1741 0.086 Uiso 0.486(17) 1 d PR C 2
O15 O 0.7370(4) 1.2800(3) -0.1098(3) 0.1124(10) Uiso 0.720(4) 1 d PD D 1
C98 C 0.7783(6) 1.3090(5) -0.0799(5) 0.1124(10) Uiso 0.720(4) 1 d PD D 1
H98A H 0.7693 1.3647 -0.1009 0.135 Uiso 0.720(4) 1 calc PR D 1
H98B H 0.8404 1.2805 -0.0951 0.135 Uiso 0.720(4) 1 calc PR D 1
C99 C 0.7434(6) 1.2995(6) 0.0041(5) 0.1124(10) Uiso 0.720(4) 1 d PD D 1
H99A H 0.7182 1.3506 0.0216 0.135 Uiso 0.720(4) 1 calc PR D 1
H99B H 0.7890 1.2658 0.0274 0.135 Uiso 0.720(4) 1 calc PR D 1
C100 C 0.6768(6) 1.2629(6) 0.0250(5) 0.1124(10) Uiso 0.720(4) 1 d PD D 1
H10A H 0.6267 1.2847 0.0674 0.135 Uiso 0.720(4) 1 calc PR D 1
H10B H 0.6996 1.2058 0.0388 0.135 Uiso 0.720(4) 1 calc PR D 1
C101 C 0.6536(6) 1.2873(7) -0.0544(5) 0.1124(10) Uiso 0.720(4) 1 d PD D 1
H10C H 0.6287 1.2514 -0.0587 0.135 Uiso 0.720(4) 1 calc PR D 1
H10D H 0.6137 1.3412 -0.0595 0.135 Uiso 0.720(4) 1 calc PR D 1
O15' O 0.6425(9) 1.2633(8) 0.0020(9) 0.1124(10) Uiso 0.280(4) 1 d PD D 2
C102 C 0.6677(19) 1.2991(15) -0.0795(10) 0.1124(10) Uiso 0.280(4) 1 d PD D 2
H10E H 0.7011 1.2567 -0.1105 0.135 Uiso 0.280(4) 1 calc PR D 2
H10F H 0.6152 1.3291 -0.0944 0.135 Uiso 0.280(4) 1 calc PR D 2
C103 C 0.7171(15) 1.3497(13) -0.0985(10) 0.1124(10) Uiso 0.280(4) 1 d PD D 2
H10G H 0.6845 1.4038 -0.1155 0.135 Uiso 0.280(4) 1 calc PR D 2
H10H H 0.7711 1.3324 -0.1395 0.135 Uiso 0.280(4) 1 calc PR D 2
C104 C 0.7349(15) 1.3440(13) -0.0255(11) 0.1124(10) Uiso 0.280(4) 1 d PD D 2
H10I H 0.6999 1.3919 -0.0025 0.135 Uiso 0.280(4) 1 calc PR D 2
H10J H 0.7959 1.3354 -0.0354 0.135 Uiso 0.280(4) 1 calc PR D 2
C105 C 0.7098(16) 1.2731(13) 0.0273(12) 0.1124(10) Uiso 0.280(4) 1 d PD D 2
H10K H 0.6855 1.2819 0.0809 0.135 Uiso 0.280(4) 1 calc PR D 2
H10L H 0.7607 1.2256 0.0231 0.135 Uiso 0.280(4) 1 calc PR D 2
O16 O 1.02545(15) 1.02539(13) -0.20937(12) 0.0518(6) Uani 1 1 d . . .
H16' H 1.0745 0.9896 -0.2495 0.078 Uiso 1 1 d R . .
H16" H 0.9830 1.0019 -0.1829 0.078 Uiso 1 1 d R . .
O17 O 0.94097(17) 0.91772(15) -0.13019(13) 0.0637(7) Uani 1 1 d . . .
H17' H 0.9439 0.9097 -0.0813 0.096 Uiso 1 1 d R . .
H17" H 0.8991 0.8991 -0.1259 0.096 Uiso 1 1 d R . .

loop_
_atom_site_aniso_label
_atom_site_aniso_U_11
_atom_site_aniso_U_22
_atom_site_aniso_U_33
_atom_site_aniso_U_23
_atom_site_aniso_U_13
_atom_site_aniso_U_12
O1 0.0778(19) 0.0878(19) 0.0717(19) -0.0411(15) -0.0043(15) -0.0403(15)
O2 0.0729(17) 0.0472(12) 0.0391(13) 0.0046(10) -0.0165(12) -0.0351(12)
O3 0.0435(13) 0.0425(11) 0.0466(13) -0.0080(9) -0.0182(11) -0.0151(10)
O4 0.0459(15) 0.0607(14) 0.0577(16) 0.0073(11) -0.0163(12) -0.0252(11)
O6 0.0698(17) 0.1001(19) 0.0380(13) -0.0142(12) -0.0212(12) -0.0433(14)
O7 0.0642(17) 0.0852(17) 0.0500(15) -0.0062(12) -0.0163(13) -0.0506(14)
O8 0.0560(15) 0.0495(12) 0.0556(14) 0.0065(10) -0.0372(12) -0.0245(10)
O9 0.095(2) 0.0560(14) 0.0552(16) -0.0116(11) -0.0534(15) 0.0037(13)
O10 0.0699(16) 0.0350(12) 0.0517(14) -0.0053(9) -0.0364(12) -0.0081(11)
O11 0.0432(13) 0.0424(11) 0.0355(11) 0.0004(9) -0.0226(10) -0.0167(9)
O12 0.0496(14) 0.0340(11) 0.0458(13) 0.0014(9) -0.0237(11) -0.0154(9)
N1 0.0531(18) 0.0471(15) 0.0338(16) -0.0087(13) -0.0092(14) -0.0260(13)
N2 0.0528(18) 0.0370(13) 0.0415(15) 0.0016(11) -0.0227(13) -0.0220(12)
N3 0.0454(17) 0.0347(13) 0.0410(17) 0.0025(11) -0.0127(14) -0.0181(12)
N4 0.0615(19) 0.0463(15) 0.0408(16) 0.0136(12) -0.0322(14) -0.0327(13)
N5 0.0446(16) 0.0495(14) 0.0330(14) 0.0028(11) -0.0186(12) -0.0209(12)
N6 0.0537(18) 0.0581(17) 0.0308(15) -0.0050(12) -0.0205(13) -0.0274(13)
N7 0.0506(17) 0.0319(13) 0.0389(15) 0.0012(11) -0.0270(13) -0.0148(11)
N8 0.0490(16) 0.0358(13) 0.0368(14) 0.0011(10) -0.0244(12) -0.0198(11)
N9 0.0517(17) 0.0296(13) 0.0402(15) 0.0000(11) -0.0283(13) -0.0125(12)
C1 0.057(2) 0.0424(17) 0.053(2) -0.0114(15) -0.0197(18) -0.0192(15)
C2 0.055(2) 0.0368(17) 0.055(2) -0.0062(15) -0.0243(17) -0.0187(15)
C3 0.064(2) 0.0385(17) 0.071(2) -0.0141(16) -0.025(2) -0.0186(16)
C4 0.065(3) 0.0409(18) 0.081(3) -0.0112(18) -0.028(2) -0.0242(17)
C5 0.060(2) 0.0402(18) 0.067(2) -0.0022(16) -0.0258(19) -0.0268(16)
C6 0.053(2) 0.0320(15) 0.0499(19) 0.0029(13) -0.0281(17) -0.0194(14)
C7 0.060(2) 0.0419(17) 0.0346(18) 0.0071(13) -0.0263(17) -0.0304(15)
C8 0.0437(19) 0.0332(15) 0.0379(18) -0.0004(12) -0.0162(15) -0.0177(13)
C9 0.0413(19) 0.0410(16) 0.0321(16) 0.0017(12) -0.0139(14) -0.0218(14)
C10 0.0386(18) 0.0315(15) 0.0401(18) 0.0028(12) -0.0208(14) -0.0172(12)
C11 0.0337(18) 0.0408(16) 0.0406(18) -0.0051(13) -0.0128(14) -0.0160(13)
C12 0.0438(19) 0.0421(17) 0.0388(18) 0.0006(13) -0.0153(15) -0.0206(14)
C13 0.048(2) 0.0408(16) 0.0371(18) 0.0056(13) -0.0172(15) -0.0242(14)
C14 0.0400(18) 0.0353(15) 0.0365(17) 0.0007(12) -0.0174(14) -0.0162(13)
C15 0.051(2) 0.0512(18) 0.048(2) -0.0118(15) -0.0162(16) -0.0222(15)
C16 0.070(3) 0.056(2) 0.072(3) -0.0193(18) -0.034(2) -0.0185(18)
C17 0.057(2) 0.0495(19) 0.043(2) 0.0000(15) -0.0039(17) -0.0171(16)
C18 0.067(3) 0.071(3) 0.111(4) -0.006(3) 0.019(3) -0.034(2)
C19 0.096(4) 0.109(4) 0.044(3) -0.008(2) -0.019(3) -0.009(3)
C20 0.054(2) 0.0392(16) 0.0337(18) 0.0050(13) -0.0179(16) -0.0227(14)
C21 0.0426(19) 0.0382(15) 0.0322(17) 0.0000(12) -0.0139(14) -0.0180(13)
C22 0.046(2) 0.0369(15) 0.0356(18) 0.0073(13) -0.0197(15) -0.0175(13)
C23 0.044(2) 0.0455(17) 0.0421(19) 0.0096(15) -0.0147(16) -0.0223(15)
C24 0.056(2) 0.0451(18) 0.040(2) 0.0024(15) -0.0081(17) -0.0209(15)
C25 0.064(2) 0.0440(17) 0.0395(19) -0.0067(14) -0.0111(17) -0.0220(16)
C26 0.0430(19) 0.0420(16) 0.0408(18) 0.0054(13) -0.0220(15) -0.0212(13)
C27 0.054(2) 0.063(2) 0.061(2) 0.0050(18) -0.0115(19) -0.0325(18)
C28 0.067(3) 0.098(3) 0.109(4) 0.000(3) -0.025(3) -0.050(3)
C29 0.070(3) 0.063(2) 0.059(3) -0.0141(19) 0.005(2) -0.032(2)
C32 0.057(2) 0.0531(19) 0.044(2) 0.0147(15) -0.0259(17) -0.0341(16)
C33 0.047(2) 0.0441(16) 0.0356(18) 0.0083(13) -0.0223(15) -0.0182(14)
C34 0.046(2) 0.0532(19) 0.041(2) 0.0098(15) -0.0179(16) -0.0219(15)
C35 0.054(2) 0.0567(19) 0.0279(18) 0.0075(14) -0.0151(16) -0.0151(16)
C36 0.056(2) 0.069(2) 0.0301(18) -0.0034(15) -0.0183(16) -0.0220(17)
C37 0.046(2) 0.0568(19) 0.0240(16) -0.0012(13) -0.0152(14) -0.0187(15)
C38 0.051(2) 0.060(2) 0.038(2) -0.0057(15) -0.0218(16) -0.0226(16)
C39 0.0458(19) 0.0414(16) 0.0356(17) 0.0034(13) -0.0198(15) -0.0243(14)
C40 0.048(2) 0.0371(15) 0.0364(17) 0.0026(12) -0.0245(15) -0.0208(13)
C41 0.049(2) 0.0303(14) 0.0368(17) 0.0059(12) -0.0232(15) -0.0195(13)
C42 0.053(2) 0.0502(18) 0.0397(19) 0.0059(14) -0.0225(16) -0.0319(15)
C43 0.059(2) 0.0523(18) 0.0412(19) 0.0022(14) -0.0247(17) -0.0337(16)
C44 0.067(2) 0.0537(19) 0.0364(18) -0.0017(14) -0.0244(17) -0.0333(17)
C45 0.070(3) 0.066(2) 0.073(3) -0.002(2) -0.034(2) -0.033(2)
C46 0.085(3) 0.062(2) 0.082(3) -0.011(2) -0.041(3) -0.020(2)
C47 0.074(3) 0.077(2) 0.050(2) -0.0053(18) -0.0256(19) -0.049(2)
C48 0.122(4) 0.138(4) 0.060(3) 0.021(3) -0.057(3) -0.094(4)
C49 0.095(4) 0.130(4) 0.104(4) -0.057(3) -0.024(3) -0.062(3)
C50 0.051(2) 0.0424(16) 0.0417(18) 0.0085(13) -0.0275(16) -0.0237(14)
C51 0.0466(19) 0.0433(16) 0.0419(18) 0.0055(13) -0.0228(15) -0.0258(14)
C52 0.0435(19) 0.0447(16) 0.0384(18) 0.0062(13) -0.0215(15) -0.0228(14)
C53 0.046(2) 0.0481(17) 0.0453(19) 0.0103(14) -0.0298(16) -0.0252(14)
C54 0.054(2) 0.0436(17) 0.060(2) 0.0079(15) -0.0330(18) -0.0293(15)
C55 0.060(2) 0.0449(17) 0.053(2) 0.0135(15) -0.0324(18) -0.0321(16)
C56 0.072(3) 0.059(2) 0.056(2) 0.0016(17) -0.034(2) -0.0372(18)
C57 0.125(5) 0.150(5) 0.058(3) 0.019(3) -0.055(3) -0.045(4)
C58 0.075(3) 0.060(2) 0.076(3) 0.0200(19) -0.049(2) -0.047(2)
C59 0.093(4) 0.100(3) 0.097(3) 0.008(3) -0.037(3) -0.075(3)
C60 0.101(3) 0.066(2) 0.096(3) -0.001(2) -0.055(3) -0.050(2)
C61 0.056(2) 0.0404(17) 0.048(2) -0.0044(14) -0.0309(17) -0.0168(14)
C62 0.051(2) 0.0386(16) 0.0390(18) 0.0000(13) -0.0242(15) -0.0193(14)
C63 0.056(2) 0.0457(18) 0.0406(19) -0.0014(14) -0.0285(16) -0.0172(15)
C64 0.060(2) 0.0474(18) 0.0431(19) -0.0077(14) -0.0277(17) -0.0168(16)
C65 0.056(2) 0.0389(16) 0.0450(19) -0.0039(14) -0.0253(16) -0.0166(14)
C66 0.050(2) 0.0334(15) 0.0358(17) 0.0030(12) -0.0223(15) -0.0190(14)
C67 0.052(2) 0.0335(16) 0.0381(18) -0.0003(13) -0.0230(15) -0.0163(14)
C68 0.0463(19) 0.0356(15) 0.0351(17) -0.0022(12) -0.0215(14) -0.0155(13)
C69 0.0419(18) 0.0347(15) 0.0316(16) 0.0022(12) -0.0173(14) -0.0152(13)
C70 0.0396(18) 0.0373(15) 0.0318(16) -0.0014(12) -0.0148(14) -0.0179(12)
C71 0.0402(18) 0.0386(15) 0.0319(16) -0.0010(12) -0.0188(14) -0.0139(13)
C72 0.0468(19) 0.0345(15) 0.0379(17) -0.0023(12) -0.0209(15) -0.0131(13)
C73 0.054(2) 0.0313(14) 0.0408(18) -0.0016(12) -0.0257(15) -0.0168(13)
C74 0.043(2) 0.0498(18) 0.045(2) -0.0020(14) -0.0201(16) -0.0140(14)
C75 0.053(3) 0.098(3) 0.079(3) -0.027(2) -0.031(2) -0.022(2)
C76 0.070(2) 0.0376(16) 0.049(2) 0.0067(14) -0.0399(19) -0.0209(15)
C77 0.099(3) 0.054(2) 0.053(2) 0.0153(17) -0.043(2) -0.044(2)
C78 0.083(3) 0.0364(17) 0.078(3) -0.0031(17) -0.053(2) -0.0073(17)
C79 0.0472(19) 0.0325(15) 0.0431(18) 0.0000(12) -0.0268(15) -0.0188(13)
C80 0.052(2) 0.0349(15) 0.0392(18) 0.0069(12) -0.0304(15) -0.0227(14)
C81 0.0450(19) 0.0357(15) 0.0405(18) 0.0048(13) -0.0251(15) -0.0208(14)
C82 0.0444(19) 0.0315(15) 0.0433(19) 0.0008(13) -0.0242(15) -0.0162(13)
C83 0.049(2) 0.0333(15) 0.0408(18) 0.0043(12) -0.0264(15) -0.0197(14)
C84 0.051(2) 0.0344(15) 0.0381(17) 0.0064(13) -0.0228(15) -0.0214(14)
C85 0.065(2) 0.0361(16) 0.051(2) -0.0026(14) -0.0303(18) -0.0150(15)
C86 0.077(3) 0.050(2) 0.063(3) -0.0082(17) -0.034(2) -0.0114(18)
C87 0.057(2) 0.0366(16) 0.0418(19) 0.0080(13) -0.0268(16) -0.0189(14)
C88 0.074(3) 0.0482(18) 0.043(2) 0.0036(15) -0.0329(19) -0.0142(16)
C89 0.076(3) 0.0456(19) 0.061(2) 0.0169(17) -0.032(2) -0.0287(18)
O13 0.0651(15) 0.0378(11) 0.0537(14) -0.0052(10) -0.0321(12) -0.0168(10)
C90 0.059(2) 0.062(2) 0.054(2) -0.0102(17) -0.0293(19) -0.0127(17)
C91 0.059(2) 0.070(2) 0.087(3) -0.036(2) -0.032(2) -0.0162(19)
C92 0.068(3) 0.0472(19) 0.086(3) -0.0080(19) -0.039(2) -0.0200(18)
C93 0.071(3) 0.0396(18) 0.077(3) -0.0038(17) -0.043(2) -0.0191(17)
O14 0.077(2) 0.0693(16) 0.0556(17) -0.0028(13) -0.0158(15) -0.0217(14)
C94 0.084(4) 0.145(5) 0.084(4) 0.009(3) -0.036(3) -0.056(3)
C97 0.083(3) 0.084(3) 0.048(2) -0.008(2) -0.009(2) -0.040(2)
O16 0.0609(16) 0.0630(14) 0.0442(13) -0.0079(10) -0.0172(12) -0.0321(12)
O17 0.086(2) 0.0791(17) 0.0457(14) 0.0078(12) -0.0316(14) -0.0475(15)

loop_
_atom_type_symbol
_atom_type_description
_atom_type_scat_dispersion_real
_atom_type_scat_dispersion_imag
_atom_type_scat_source
C C 0.0181 0.0091 'International Tables Vol C Tables 4.2.6.8 and 6.1.1.4'
H H 0.0000 0.0000 'International Tables Vol C Tables 4.2.6.8 and 6.1.1.4'
N N 0.0311 0.0180 'International Tables Vol C Tables 4.2.6.8 and 6.1.1.4'
O O 0.0492 0.0322 'International Tables Vol C Tables 4.2.6.8 and 6.1.1.4'

loop_
_geom_angle_atom_site_label_1
_geom_angle_atom_site_label_2
_geom_angle_atom_site_label_3
_geom_angle
C11 O3 C15 115.9(2)
C23 O4 C27 116.5(2)
C42 O7 C45 121.2(3)
C53 O8 C56 114.8(3)
C71 O11 C74 114.6(2)
C82 O12 C85 116.8(2)
C1 N1 C20 128.6(3)
C1 N1 H1 116(2)
C20 N1 H1 115(2)
C6 N2 C2 117.5(2)
C7 N3 C8 128.3(3)
C7 N3 H3 113(3)
C8 N3 H3 118(3)
C32 N4 C50 128.2(2)
C32 N4 H4 114(3)
C50 N4 H4 116(3)
C33 N5 C37 116.8(3)
C38 N6 C39 128.5(2)
C38 N6 H6 113(2)
C39 N6 H6 116(3)
C61 N7 C79 125.3(2)
C61 N7 H7 117(2)
C79 N7 H7 116(2)
C66 N8 C62 117.0(2)
C67 N9 C68 123.4(3)
C67 N9 H9 120.1(19)
C68 N9 H9 114.8(19)
O1 C1 N1 125.0(3)
O1 C1 C2 119.5(3)
N1 C1 C2 115.4(3)
N2 C2 C3 123.2(3)
N2 C2 C1 118.3(2)
C3 C2 C1 118.5(3)
C2 C3 C4 118.3(3)
C2 C3 H3A 120.9
C4 C3 H3A 120.9
C5 C4 C3 119.3(3)
C5 C4 H4A 120.3
C3 C4 H4A 120.3
C4 C5 C6 119.1(3)
C4 C5 H5A 120.5
C6 C5 H5A 120.5
N2 C6 C5 122.4(3)
N2 C6 C7 118.6(2)
C5 C6 C7 118.8(3)
O2 C7 N3 125.4(3)
O2 C7 C6 121.1(3)
N3 C7 C6 113.3(3)
C13 C8 C9 118.6(3)
C13 C8 N3 124.4(3)
C9 C8 N3 116.9(3)
C10 C9 C8 121.7(3)
C10 C9 H9A 119.1
C8 C9 H9A 119.1
C9 C10 C11 118.9(2)
C9 C10 C14 121.2(3)
C11 C10 C14 119.9(3)
O3 C11 C10 117.1(2)
O3 C11 C12 121.8(3)
C10 C11 C12 120.8(3)
C13 C12 C11 118.4(3)
C13 C12 C17 120.2(3)
C11 C12 C17 121.4(3)
C8 C13 C12 121.4(3)
C8 C13 H13A 119.3
C12 C13 H13A 119.3
C41 C14 C10 112.1(2)
C41 C14 C70 111.0(2)
C10 C14 C70 112.9(2)
C41 C14 H14A 106.8
C10 C14 H14A 106.8
C70 C14 H14A 106.8
O3 C15 C16 108.0(3)
O3 C15 H15A 110.1
C16 C15 H15A 110.1
O3 C15 H15B 110.1
C16 C15 H15B 110.1
H15A C15 H15B 108.4
C15 C16 H16A 109.5
C15 C16 H16B 109.5
H16A C16 H16B 109.5
C15 C16 H16C 109.5
H16A C16 H16C 109.5
H16B C16 H16C 109.5
C12 C17 C18 111.0(3)
C12 C17 C19 110.9(3)
C18 C17 C19 112.6(4)
C12 C17 H17A 107.4
C18 C17 H17A 107.4
C19 C17 H17A 107.4
C17 C18 H18A 109.5
C17 C18 H18B 109.5
H18A C18 H18B 109.5
C17 C18 H18C 109.5
H18A C18 H18C 109.5
H18B C18 H18C 109.5
C17 C19 H19A 109.5
C17 C19 H19B 109.5
H19A C19 H19B 109.5
C17 C19 H19C 109.5
H19A C19 H19C 109.5
H19B C19 H19C 109.5
C25 C20 C21 119.9(3)
C25 C20 N1 122.8(3)
C21 C20 N1 117.2(3)
C20 C21 C22 120.7(3)
C20 C21 H21A 119.6
C22 C21 H21A 119.6
C21 C22 C23 117.9(3)
C21 C22 C26 121.7(3)
C23 C22 C26 120.3(2)
C24 C23 O4 120.3(3)
C24 C23 C22 121.8(3)
O4 C23 C22 117.7(3)
C23 C24 C25 118.9(3)
C23 C24 C29 121.2(3)
C25 C24 C29 119.8(3)
C20 C25 C24 120.7(3)
C20 C25 H25A 119.6
C24 C25 H25A 119.6
C81 C26 C22 113.8(2)
C81 C26 C52 113.6(3)
C22 C26 C52 111.3(2)
C81 C26 H26A 105.8
C22 C26 H26A 105.8
C52 C26 H26A 105.8
O4 C27 C28 106.6(3)
O4 C27 H27A 110.4
C28 C27 H27A 110.4
O4 C27 H27B 110.4
C28 C27 H27B 110.4
H27A C27 H27B 108.6
C27 C28 H28A 109.5
C27 C28 H28B 109.5
H28A C28 H28B 109.5
C27 C28 H28C 109.5
H28A C28 H28C 109.5
H28B C28 H28C 109.5
C30' C29 C31 124.7(6)
C30' C29 C24 119.1(6)
C31 C29 C24 113.7(4)
C30' C29 C31' 116.4(6)
C31 C29 C31' 24.9(4)
C24 C29 C31' 108.9(5)
C30' C29 C30 36.4(5)
C31 C29 C30 108.9(4)
C24 C29 C30 111.3(4)
C31' C29 C30 89.6(5)
C30' C29 H29A 71.4
C31 C29 H29A 107.6
C24 C29 H29A 107.6
C31' C29 H29A 130.0
C30 C29 H29A 107.6
C30' C29 H29B 104.3
C31 C29 H29B 76.7
C24 C29 H29B 104.1
C31' C29 H29B 101.6
C30 C29 H29B 136.9
H29A C29 H29B 36.2
C29 C30 H30A 109.5
C29 C30 H30B 109.5
C29 C30 H30C 109.5
C29 C31 H29B 39.5
C29 C31 H31A 109.5
H29B C31 H31A 81.7
C29 C31 H31B 109.5
H29B C31 H31B 147.5
C29 C31 H31C 109.5
H29B C31 H31C 94.2
C29 C30' H30D 109.5
C29 C30' H30E 109.5
H30D C30' H30E 109.5
C29 C30' H30F 109.5
H30D C30' H30F 109.5
H30E C30' H30F 109.5
C29 C31' H31D 109.5
C29 C31' H31E 109.5
H31D C31' H31E 109.5
C29 C31' H31F 109.5
H31D C31' H31F 109.5
H31E C31' H31F 109.5
O5 C32 O5' 39.8(4)
O5 C32 N4 123.4(3)
O5' C32 N4 118.7(5)
O5 C32 C33 119.6(3)
O5' C32 C33 114.7(5)
N4 C32 C33 116.3(3)
N5 C33 C34 123.7(3)
N5 C33 C32 117.9(3)
C34 C33 C32 118.4(3)
C35 C34 C33 118.7(3)
C35 C34 H34A 120.7
C33 C34 H34A 120.7
C34 C35 C36 118.6(3)
C34 C35 H35A 120.7
C36 C35 H35A 120.7
C37 C36 C35 118.9(3)
C37 C36 H36A 120.5
C35 C36 H36A 120.5
N5 C37 C36 123.3(3)
N5 C37 C38 117.4(3)
C36 C37 C38 119.3(2)
O6 C38 N6 124.6(3)
O6 C38 C37 120.5(3)
N6 C38 C37 114.9(2)
C40 C39 C44 119.9(3)
C40 C39 N6 116.6(2)
C44 C39 N6 123.4(3)
C39 C40 C41 121.9(2)
C39 C40 H40A 119.0
C41 C40 H40A 119.0
C40 C41 C42 118.4(3)
C40 C41 C14 120.1(2)
C42 C41 C14 121.5(3)
C43 C42 O7 118.5(2)
C43 C42 C41 120.7(3)
O7 C42 C41 120.4(3)
C42 C43 C44 119.8(2)
C42 C43 C47 121.0(3)
C44 C43 C47 119.3(3)
C39 C44 C43 119.3(3)
C39 C44 H44A 120.4
C43 C44 H44A 120.4
O7 C45 C46 112.6(4)
O7 C45 H45A 109.1
C46 C45 H45A 109.1
O7 C45 H45B 109.1
C46 C45 H45B 109.1
H45A C45 H45B 107.8
C45 C46 H46A 109.5
C45 C46 H46B 109.5
H46A C46 H46B 109.5
C45 C46 H46C 109.5
H46A C46 H46C 109.5
H46B C46 H46C 109.5
C48 C47 C49 112.0(4)
C48 C47 C43 110.5(3)
C49 C47 C43 111.2(3)
C48 C47 H47A 107.7
C49 C47 H47A 107.7
C43 C47 H47A 107.7
C47 C48 H48A 109.5
C47 C48 H48B 109.5
H48A C48 H48B 109.5
C47 C48 H48C 109.5
H48A C48 H48C 109.5
H48B C48 H48C 109.5
C47 C49 H49A 109.5
C47 C49 H49B 109.5
H49A C49 H49B 109.5
C47 C49 H49C 109.5
H49A C49 H49C 109.5
H49B C49 H49C 109.5
C55 C50 C51 119.2(2)
C55 C50 N4 122.4(2)
C51 C50 N4 118.3(2)
C52 C51 C50 121.3(2)
C52 C51 H51A 119.3
C50 C51 H51A 119.3
C51 C52 C53 118.0(2)
C51 C52 C26 122.1(2)
C53 C52 C26 119.7(2)
C54 C53 O8 120.6(2)
C54 C53 C52 121.4(2)
O8 C53 C52 117.8(2)
C55 C54 C53 119.3(2)
C55 C54 C58 119.0(3)
C53 C54 C58 121.6(3)
C54 C55 C50 120.8(3)
C54 C55 H55A 119.6
C50 C55 H55A 119.6
O8 C56 C57 107.0(4)
O8 C56 H56A 110.3
C57 C56 H56A 110.3
O8 C56 H56B 110.3
C57 C56 H56B 110.3
H56A C56 H56B 108.6
C56 C57 H57A 109.5
C56 C57 H57B 109.5
H57A C57 H57B 109.5
C56 C57 H57C 109.5
H57A C57 H57C 109.5
H57B C57 H57C 109.5
C60 C58 C54 111.3(3)
C60 C58 C59 111.9(3)
C54 C58 C59 110.1(3)
C60 C58 H58A 107.8
C54 C58 H58A 107.8
C59 C58 H58A 107.8
C58 C59 H59A 109.5
C58 C59 H59B 109.5
H59A C59 H59B 109.5
C58 C59 H59C 109.5
H59A C59 H59C 109.5
H59B C59 H59C 109.5
C58 C60 H60A 109.5
C58 C60 H60B 109.5
H60A C60 H60B 109.5
C58 C60 H60C 109.5
H60A C60 H60C 109.5
H60B C60 H60C 109.5
O9 C61 N7 123.6(3)
O9 C61 C62 119.9(3)
N7 C61 C62 116.4(3)
N8 C62 C63 122.9(3)
N8 C62 C61 118.0(3)
C63 C62 C61 119.1(3)
C64 C63 C62 119.3(3)
C64 C63 H63A 120.3
C62 C63 H63A 120.3
C63 C64 C65 118.7(3)
C63 C64 H64A 120.6
C65 C64 H64A 120.6
C64 C65 C66 118.6(3)
C64 C65 H65A 120.7
C66 C65 H65A 120.7
N8 C66 C65 123.5(3)
N8 C66 C67 118.1(2)
C65 C66 C67 118.4(3)
O10 C67 N9 124.6(3)
O10 C67 C66 120.4(3)
N9 C67 C66 114.9(2)
C73 C68 C69 120.6(2)
C73 C68 N9 122.1(2)
C69 C68 N9 117.3(2)
C68 C69 C70 120.6(2)
C68 C69 H69A 119.7
C70 C69 H69A 119.7
C69 C70 C71 118.0(2)
C69 C70 C14 122.2(2)
C71 C70 C14 119.8(2)
C72 C71 C70 122.5(2)
C72 C71 O11 120.2(2)
C70 C71 O11 117.2(2)
C71 C72 C73 117.6(2)
C71 C72 C76 122.2(2)
C73 C72 C76 120.1(2)
C68 C73 C72 120.5(2)
C68 C73 H73A 119.7
C72 C73 H73A 119.7
O11 C74 C75 107.2(3)
O11 C74 H74A 110.3
C75 C74 H74A 110.3
O11 C74 H74B 110.3
C75 C74 H74B 110.3
H74A C74 H74B 108.5
C74 C75 H75A 109.5
C74 C75 H75B 109.5
H75A C75 H75B 109.5
C74 C75 H75C 109.5
H75A C75 H75C 109.5
H75B C75 H75C 109.5
C78 C76 C72 110.8(3)
C78 C76 C77 110.2(3)
C72 C76 C77 112.2(3)
C78 C76 H76A 107.8
C72 C76 H76A 107.8
C77 C76 H76A 107.8
C76 C77 H77A 109.5
C76 C77 H77B 109.5
H77A C77 H77B 109.5
C76 C77 H77C 109.5
H77A C77 H77C 109.5
H77B C77 H77C 109.5
C76 C78 H78A 109.5
C76 C78 H78B 109.5
H78A C78 H78B 109.5
C76 C78 H78C 109.5
H78A C78 H78C 109.5
H78B C78 H78C 109.5
C84 C79 C80 119.1(3)
C84 C79 N7 122.3(3)
C80 C79 N7 118.6(2)
C81 C80 C79 121.5(3)
C81 C80 H80A 119.3
C79 C80 H80A 119.3
C80 C81 C82 118.4(3)
C80 C81 C26 122.7(2)
C82 C81 C26 118.7(3)
O12 C82 C83 120.7(2)
O12 C82 C81 118.0(3)
C83 C82 C81 121.0(3)
C84 C83 C82 119.3(3)
C84 C83 C87 118.9(3)
C82 C83 C87 121.8(3)
C83 C84 C79 120.8(3)
C83 C84 H84A 119.6
C79 C84 H84A 119.6
O12 C85 C86 106.1(3)
O12 C85 H85A 110.5
C86 C85 H85A 110.5
O12 C85 H85B 110.5
C86 C85 H85B 110.5
H85A C85 H85B 108.7
C85 C86 H86A 109.5
C85 C86 H86B 109.5
H86A C86 H86B 109.5
C85 C86 H86C 109.5
H86A C86 H86C 109.5
H86B C86 H86C 109.5
C83 C87 C89 110.0(2)
C83 C87 C88 111.3(2)
C89 C87 C88 110.5(3)
C83 C87 H87A 108.3
C89 C87 H87A 108.3
C88 C87 H87A 108.3
C87 C88 H88A 109.5
C87 C88 H88B 109.5
H88A C88 H88B 109.5
C87 C88 H88C 109.5
H88A C88 H88C 109.5
H88B C88 H88C 109.5
C87 C89 H89A 109.5
C87 C89 H89B 109.5
H89A C89 H89B 109.5
C87 C89 H89C 109.5
H89A C89 H89C 109.5
H89B C89 H89C 109.5
C93 O13 C90 107.9(2)
O13 C90 C91 105.2(3)
O13 C90 H90A 110.7
C91 C90 H90A 110.7
O13 C90 H90B 110.7
C91 C90 H90B 110.7
H90A C90 H90B 108.8
C92 C91 C90 104.8(3)
C92 C91 H91A 110.8
C90 C91 H91A 110.8
C92 C91 H91B 110.8
C90 C91 H91B 110.8
H91A C91 H91B 108.9
C91 C92 C93 101.2(3)
C91 C92 H92A 111.5
C93 C92 H92A 111.5
C91 C92 H92B 111.5
C93 C92 H92B 111.5
H92A C92 H92B 109.4
O13 C93 C92 105.3(3)
O13 C93 H93A 110.7
C92 C93 H93A 110.7
O13 C93 H93B 110.7
C92 C93 H93B 110.7
H93A C93 H93B 108.8
C94 O14 C97 108.2(3)
O14 C94 C95 105.7(5)
O14 C94 C95' 104.1(6)
C95 C94 C95' 27.1(6)
O14 C94 H94A 110.6
C95 C94 H94A 110.6
C95' C94 H94A 133.0
O14 C94 H94B 110.6
C95 C94 H94B 110.6
C95' C94 H94B 86.7
H94A C94 H94B 108.7
O14 C94 H94C 110.4
C95 C94 H94C 127.8
C95' C94 H94C 106.2
H94A C94 H94C 90.6
H94B C94 H94C 20.4
O14 C94 H94D 111.3
C95 C94 H94D 90.8
C95' C94 H94D 115.5
H94A C94 H94D 21.1
H94B C94 H94D 124.7
H94C C94 H94D 109.0
C94 C95 C96 94.6(7)
C94 C95 H95A 112.8
C96 C95 H95A 112.8
C94 C95 H95B 112.8
C96 C95 H95B 112.8
H95A C95 H95B 110.3
C97 C96 C95 94.9(7)
C97 C96 H96A 112.8
C95 C96 H96A 112.8
C97 C96 H96B 112.8
C95 C96 H96B 112.8
H96A C96 H96B 110.2
C96' C95' C94 106.3(12)
C96' C95' H95C 110.5
C94 C95' H95C 110.5
C96' C95' H95D 110.5
C94 C95' H95D 110.5
H95C C95' H95D 108.7
C95' C96' C97 98.8(10)
C95' C96' H96C 112.0
C97 C96' H96C 112.0
C95' C96' H96D 112.0
C97 C96' H96D 112.0
H96C C96' H96D 109.7
O14 C97 C96 108.2(4)
O14 C97 C96' 105.7(5)
C96 C97 C96' 30.0(4)
O14 C97 H97A 110.1
C96 C97 H97A 110.1
C96' C97 H97A 134.6
O14 C97 H97B 110.1
C96 C97 H97B 110.1
C96' C97 H97B 83.8
H97A C97 H97B 108.4
O14 C97 H97C 110.5
C96 C97 H97C 132.4
C96' C97 H97C 111.3
H97A C97 H97C 81.2
H97B C97 H97C 29.5
O14 C97 H97D 111.1
C96 C97 H97D 81.0
C96' C97 H97D 109.3
H97A C97 H97D 31.0
H97B C97 H97D 130.9
H97C C97 H97D 108.9
C98 O15 C101 105.3(6)
O15 C98 C99 110.1(6)
O15 C98 H98A 109.6
C99 C98 H98A 109.6
O15 C98 H98B 109.6
C99 C98 H98B 109.6
H98A C98 H98B 108.2
C98 C99 C100 106.0(7)
C98 C99 H99A 110.5
C100 C99 H99A 110.5
C98 C99 H99B 110.5
C100 C99 H99B 110.5
H99A C99 H99B 108.7
C99 C100 C101 100.7(6)
C99 C100 H10A 111.6
C101 C100 H10A 111.6
C99 C100 H10B 111.6
C101 C100 H10B 111.6
H10A C100 H10B 109.4
O15 C101 C100 101.2(7)
O15 C101 H10C 111.5
C100 C101 H10C 111.5
O15 C101 H10D 111.5
C100 C101 H10D 111.5
H10C C101 H10D 109.3
C102 O15' C105 98.9(11)
C103 C102 O15' 116.1(13)
C103 C102 H10E 108.3
O15' C102 H10E 108.3
C103 C102 H10F 108.3
O15' C102 H10F 108.3
H10E C102 H10F 107.4
C102 C103 C104 105.3(12)
C102 C103 H10G 110.7
C104 C103 H10G 110.7
C102 C103 H10H 110.7
C104 C103 H10H 110.7
H10G C103 H10H 108.8
C103 C104 C105 104.4(12)
C103 C104 H10I 110.9
C105 C104 H10I 110.9
C103 C104 H10J 110.9
C105 C104 H10J 110.9
H10I C104 H10J 108.9
C104 C105 O15' 107.7(12)
C104 C105 H10K 110.2
O15' C105 H10K 110.2
C104 C105 H10L 110.2
O15' C105 H10L 110.2
H10K C105 H10L 108.5
H16' O16 H16" 108.3
H17' O17 H17" 106.1

loop_
_geom_bond_atom_site_label_1
_geom_bond_atom_site_label_2
_geom_bond_distance
O1 C1 1.241(4)
O2 C7 1.223(4)
O3 C11 1.387(4)
O3 C15 1.448(3)
O4 C23 1.391(4)
O4 C27 1.443(4)
O5 C32 1.261(4)
O5' C32 1.287(9)
O6 C38 1.234(3)
O7 C42 1.397(4)
O7 C45 1.401(4)
O8 C53 1.387(3)
O8 C56 1.436(4)
O9 C61 1.235(3)
O10 C67 1.215(4)
O11 C71 1.396(3)
O11 C74 1.438(4)
O12 C82 1.376(4)
O12 C85 1.436(3)
N1 C1 1.339(4)
N1 C20 1.416(4)
N1 H1 0.78(3)
N2 C6 1.339(4)
N2 C2 1.362(4)
N3 C7 1.351(4)
N3 C8 1.410(4)
N3 H3 0.86(4)
N4 C32 1.320(4)
N4 C50 1.417(3)
N4 H4 0.86(4)
N5 C33 1.332(4)
N5 C37 1.344(3)
N6 C38 1.342(4)
N6 C39 1.416(4)
N6 H6 0.81(4)
N7 C61 1.354(4)
N7 C79 1.404(4)
N7 H7 0.86(3)
N8 C66 1.337(4)
N8 C62 1.345(3)
N9 C67 1.349(4)
N9 C68 1.433(3)
N9 H9 0.87(3)
C1 C2 1.496(5)
C2 C3 1.382(4)
C3 C4 1.389(5)
C3 H3A 0.9500
C4 C5 1.377(5)
C4 H4A 0.9500
C5 C6 1.398(4)
C5 H5A 0.9500
C6 C7 1.501(5)
C8 C13 1.387(4)
C8 C9 1.400(4)
C9 C10 1.380(4)
C9 H9A 0.9500
C10 C11 1.398(4)
C10 C14 1.529(4)
C11 C12 1.407(4)
C12 C13 1.400(5)
C12 C17 1.508(5)
C13 H13A 0.9500
C14 C41 1.521(4)
C14 C70 1.537(4)
C14 H14A 1.0000
C15 C16 1.504(5)
C15 H15A 0.9900
C15 H15B 0.9900
C16 H16A 0.9800
C16 H16B 0.9800
C16 H16C 0.9800
C17 C18 1.524(5)
C17 C19 1.525(6)
C17 H17A 1.0000
C18 H18A 0.9800
C18 H18B 0.9800
C18 H18C 0.9800
C19 H19A 0.9800
C19 H19B 0.9800
C19 H19C 0.9800
C20 C25 1.387(5)
C20 C21 1.393(4)
C21 C22 1.401(4)
C21 H21A 0.9500
C22 C23 1.404(5)
C22 C26 1.521(4)
C23 C24 1.388(5)
C24 C25 1.392(5)
C24 C29 1.517(5)
C25 H25A 0.9500
C26 C81 1.518(4)
C26 C52 1.527(4)
C26 H26A 1.0000
C27 C28 1.513(5)
C27 H27A 0.9900
C27 H27B 0.9900
C28 H28A 0.9800
C28 H28B 0.9800
C28 H28C 0.9800
C29 C30' 1.310(9)
C29 C31 1.411(7)
C29 C31' 1.634(11)
C29 C30 1.651(8)
C29 H29A 1.0000
C29 H29B 1.0000
C30 H30A 0.9800
C30 H30B 0.9800
C30 H30C 0.9800
C31 H29B 1.5306
C31 H31A 0.9800
C31 H31B 0.9800
C31 H31C 0.9800
C30' H30D 0.9800
C30' H30E 0.9800
C30' H30F 0.9800
C31' H31D 0.9800
C31' H31E 0.9800
C31' H31F 0.9800
C32 C33 1.504(4)
C33 C34 1.391(4)
C34 C35 1.375(4)
C34 H34A 0.9500
C35 C36 1.384(5)
C35 H35A 0.9500
C36 C37 1.382(4)
C36 H36A 0.9500
C37 C38 1.500(4)
C39 C40 1.375(4)
C39 C44 1.400(4)
C40 C41 1.383(4)
C40 H40A 0.9500
C41 C42 1.401(4)
C42 C43 1.394(5)
C43 C44 1.401(5)
C43 C47 1.534(4)
C44 H44A 0.9500
C45 C46 1.439(6)
C45 H45A 0.9900
C45 H45B 0.9900
C46 H46A 0.9800
C46 H46B 0.9800
C46 H46C 0.9800
C47 C48 1.519(5)
C47 C49 1.531(6)
C47 H47A 1.0000
C48 H48A 0.9800
C48 H48B 0.9800
C48 H48C 0.9800
C49 H49A 0.9800
C49 H49B 0.9800
C49 H49C 0.9800
C50 C55 1.393(4)
C50 C51 1.395(4)
C51 C52 1.383(4)
C51 H51A 0.9500
C52 C53 1.410(4)
C53 C54 1.383(4)
C54 C55 1.382(4)
C54 C58 1.531(4)
C55 H55A 0.9500
C56 C57 1.484(6)
C56 H56A 0.9900
C56 H56B 0.9900
C57 H57A 0.9800
C57 H57B 0.9800
C57 H57C 0.9800
C58 C60 1.515(6)
C58 C59 1.536(6)
C58 H58A 1.0000
C59 H59A 0.9800
C59 H59B 0.9800
C59 H59C 0.9800
C60 H60A 0.9800
C60 H60B 0.9800
C60 H60C 0.9800
C61 C62 1.491(4)
C62 C63 1.388(4)
C63 C64 1.368(5)
C63 H63A 0.9500
C64 C65 1.384(4)
C64 H64A 0.9500
C65 C66 1.388(4)
C65 H65A 0.9500
C66 C67 1.508(4)
C68 C73 1.379(4)
C68 C69 1.384(4)
C69 C70 1.392(4)
C69 H69A 0.9500
C70 C71 1.393(4)
C71 C72 1.392(4)
C72 C73 1.404(4)
C72 C76 1.521(4)
C73 H73A 0.9500
C74 C75 1.491(4)
C74 H74A 0.9900
C74 H74B 0.9900
C75 H75A 0.9800
C75 H75B 0.9800
C75 H75C 0.9800
C76 C78 1.508(5)
C76 C77 1.523(5)
C76 H76A 1.0000
C77 H77A 0.9800
C77 H77B 0.9800
C77 H77C 0.9800
C78 H78A 0.9800
C78 H78B 0.9800
C78 H78C 0.9800
C79 C84 1.400(4)
C79 C80 1.402(4)
C80 C81 1.385(4)
C80 H80A 0.9500
C81 C82 1.409(4)
C82 C83 1.403(4)
C83 C84 1.382(4)
C83 C87 1.530(4)
C84 H84A 0.9500
C85 C86 1.494(5)
C85 H85A 0.9900
C85 H85B 0.9900
C86 H86A 0.9800
C86 H86B 0.9800
C86 H86C 0.9800
C87 C89 1.535(4)
C87 C88 1.539(4)
C87 H87A 1.0000
C88 H88A 0.9800
C88 H88B 0.9800
C88 H88C 0.9800
C89 H89A 0.9800
C89 H89B 0.9800
C89 H89C 0.9800
O13 C93 1.436(4)
O13 C90 1.453(4)
C90 C91 1.524(5)
C90 H90A 0.9900
C90 H90B 0.9900
C91 C92 1.485(5)
C91 H91A 0.9900
C91 H91B 0.9900
C92 C93 1.494(5)
C92 H92A 0.9900
C92 H92B 0.9900
C93 H93A 0.9900
C93 H93B 0.9900
O14 C94 1.417(5)
O14 C97 1.421(5)
C94 C95 1.504(11)
C94 C95' 1.593(17)
C94 H94A 0.9900
C94 H94B 0.9900
C94 H94C 0.9900
C94 H94D 0.9899
C95 C96 1.692(16)
C95 H95A 0.9900
C95 H95B 0.9900
C96 C97 1.527(9)
C96 H96A 0.9900
C96 H96B 0.9900
C95' C96' 1.373(18)
C95' H95C 0.9900
C95' H95D 0.9900
C96' C97 1.596(11)
C96' H96C 0.9900
C96' H96D 0.9900
C97 H97A 0.9900
C97 H97B 0.9900
C97 H97C 0.9900
C97 H97D 0.9898
O15 C98 1.424(8)
O15 C101 1.448(10)
C98 C99 1.481(10)
C98 H98A 0.9900
C98 H98B 0.9900
C99 C100 1.49(1)
C99 H99A 0.9900
C99 H99B 0.9900
C100 C101 1.631(10)
C100 H10A 0.9900
C100 H10B 0.9900
C101 H10C 0.9900
C101 H10D 0.9900
O15' C102 1.491(15)
O15' C105 1.556(15)
C102 C103 1.443(15)
C102 H10E 0.9900
C102 H10F 0.9900
C103 C104 1.525(15)
C103 H10G 0.9900
C103 H10H 0.9900
C104 C105 1.551(15)
C104 H10I 0.9900
C104 H10J 0.9900
C105 H10K 0.9900
C105 H10L 0.9900
O16 H16' 1.0660
O16 H16" 0.9412
O17 H17' 0.9294
O17 H17" 0.9219

loop_
_geom_hbond_atom_site_label_D
_geom_hbond_atom_site_label_H
_geom_hbond_atom_site_label_A
_geom_hbond_distance_DH
_geom_hbond_distance_HA
_geom_hbond_distance_DA
_geom_hbond_angle_DHA
_geom_hbond_site_symmetry_A
N1 H1 O2 0.78(3) 2.34(3) 2.915(4) 131(3) 2_784
N1 H1 N2 0.78(3) 2.39(3) 2.757(4) 110(2) .
N3 H3 O14 0.86(4) 2.14(4) 2.933(4) 152(4) .
N6 H6 N5 0.81(4) 2.31(3) 2.720(3) 112(3) .
N6 H6 O16 0.81(4) 2.37(4) 3.115(3) 154(3) .
N7 H7 O13 0.86(3) 2.35(3) 3.098(3) 146(3) .
N9 H9 O13 0.87(3) 2.14(3) 2.958(3) 158(3) .
O16 H16" O17 0.94 1.90 2.786(3) 155.3 .
O17 H17' O6 0.93 1.95 2.783(3) 148.8 2_775

loop_
_platon_squeeze_void_nr
_platon_squeeze_void_average_x
_platon_squeeze_void_average_y
_platon_squeeze_void_average_z
_platon_squeeze_void_volume
_platon_squeeze_void_count_electrons
_platon_squeeze_void_content
1 0.071 0.429 0.000 1041 273 ' '
2 0.452 0.375 0.635 7 0 ' '
3 0.548 0.625 0.365 7 0 ' '
